data_7022956
loop_
_publ_author_name
'Taddei, Marco'
'Vivani, Riccardo'
'Costantino, Ferdinando'

_publ_section_title
;
 On the role of non-covalent interactions in the assembly of 3D zirconium
 methyl- and ethyl-N,N-bis phosphonates.
;
_journal_issue 26
_journal_name_full 'Dalton transactions (Cambridge, England : 2003)'
_journal_page_first 9671
_journal_page_last 9678
_journal_paper_doi 10.1039/c3dt50400j
_journal_volume 42
_journal_year 2013
_chemical_formula_moiety Zr[(HO3PCH2)(O3PCH2)NHC2H5]2
_chemical_formula_sum 'C8 N2 O12 P4 Zr'
_chemical_formula_weight 531.21
_chemical_name_common 2
_space_group_IT_number 148
_symmetry_cell_setting trigonal
_symmetry_space_group_name_Hall '-R 3'
_symmetry_space_group_name_H-M 'R -3 :H'
_audit_creation_method 'from EXP file using GSAS2CIF'
_cell_angle_alpha 90.0
_cell_angle_beta 90.0
_cell_angle_gamma 120.0
_cell_formula_units_Z 9
_cell_length_a 14.02463(7)
_cell_length_b 14.02463
_cell_length_c 25.0329(2)
_cell_measurement_temperature 298
_cell_volume 4264.07(4)
_computing_structure_refinement GSAS
_diffrn_ambient_temperature 298
_diffrn_radiation_polarisn_ratio 0.75
_diffrn_radiation_probe x-ray
_exptl_absorpt_correction_T_max 1.00000
_exptl_absorpt_correction_T_min 1.00000
_exptl_absorpt_process_details
; GSAS Absorption/surface roughness correction: function number 0
No correction is applied.
;
_pd_calc_method 'Rietveld Refinement'
_pd_meas_2theta_range_inc 0.02
_pd_meas_2theta_range_max 140.0
_pd_meas_2theta_range_min 3.0
_pd_phase_name 2
_pd_proc_2theta_range_inc 0.02
_pd_proc_2theta_range_max 139.99507
_pd_proc_2theta_range_min 2.99508
_pd_proc_info_datetime 2011-12-06T09:39:27
_pd_proc_ls_background_function
; GSAS Background function number 1 with 12 terms.
Shifted Chebyshev function of 1st kind
1: 290.200 2: 10.5711 3: 40.1096 4: 21.9982
5: 8.03401 6: -20.7791 7: 6.88633 8: -11.2947
9: -2.24273 10: -5.61902 11: 1.85880 12: 1.54705
;
_pd_proc_ls_peak_cutoff 0.00050
_pd_proc_ls_pref_orient_corr
; March-Dollase
AXIS 1 Ratio= 0.75962 h= 1.000 k= 0.000 l= 1.000
Prefered orientation correction range: Min= 0.78487, Max= 1.21892
;
_pd_proc_ls_profile_function
;
CW Profile function number 3 with 19 terms
Pseudovoigt profile coefficients as parameterized in
P. Thompson, D.E. Cox & J.B. Hastings (1987). J. Appl. Cryst.,20,79-83.
Asymmetry correction of L.W. Finger, D.E. Cox & A. P. Jephcoat (1994).
J. Appl. Cryst.,27,892-900.
Peak tails are ignored where the intensity is below 0.0005 times the peak
Aniso. broadening axis 0.0 0.0 1.0
;
_pd_proc_ls_prof_R_factor 0.0734
_pd_proc_ls_prof_wR_expected 0.0317
_pd_proc_ls_prof_wR_factor 0.0966
_refine_ls_goodness_of_fit_all 3.11
_refine_ls_matrix_type full
_refine_ls_number_parameters 64
_refine_ls_number_restraints 38
_refine_ls_R_Fsqd_factor 0.06880
_refine_ls_shift/su_max 0.07
_refine_ls_shift/su_mean 0.01
_reflns_d_resolution_high 0.822
_reflns_d_resolution_low 8.716
_reflns_limit_h_max 17
_reflns_limit_h_min 0
_reflns_limit_k_max 8
_reflns_limit_k_min -8
_reflns_limit_l_max 30
_reflns_limit_l_min -30
_reflns_number_total 3564
_cod_data_source_file c3dt50400j.txt
_cod_data_source_block compound2
_cod_depositor_comments
;
The following automatic conversions were performed:

'_geom_bond_publ_flag' value 'N' changed to 'n' according to
/home/saulius/struct/CIF-dictionaries/cif_core.dic dictionary named
'cif_core.dic' version 2.4.2 from 2011-04-26 (24
times).

'_geom_angle_publ_flag' value 'N' changed to 'n' according
to /home/saulius/struct/CIF-dictionaries/cif_core.dic dictionary
named 'cif_core.dic' version 2.4.2 from 2011-04-26 (50 times).

Automatic conversion script
Id: cif_fix_values 1891 2012-01-12 08:04:46Z andrius 
;
_cod_original_cell_volume 4264.08(4)
_cod_original_sg_symbol_H-M 'R -3'
_cod_database_code 7022956
_gsas_exptl_extinct_corr_t_min 1.00000
_gsas_exptl_extinct_corr_t_max 1.00000

loop_
_symmetry_equiv_pos_site_id
_symmetry_equiv_pos_as_xyz
1 +x,+y,+z
2 -y,x-y,+z
3 y-x,-x,+z
-1 -x,-y,-z
-2 +y,y-x,-z
-3 x-y,+x,-z
101 +x+1/3,+y+2/3,+z+2/3
102 -y+1/3,x-y+2/3,+z+2/3
103 y-x+1/3,-x+2/3,+z+2/3
-101 -x+2/3,-y+1/3,-z+1/3
-102 +y+2/3,y-x+1/3,-z+1/3
-103 x-y+2/3,+x+1/3,-z+1/3
201 +x+2/3,+y+1/3,+z+1/3
202 -y+2/3,x-y+1/3,+z+1/3
203 y-x+2/3,-x+1/3,+z+1/3
-201 -x+1/3,-y+2/3,-z+2/3
-202 +y+1/3,y-x+2/3,-z+2/3
-203 x-y+1/3,+x+2/3,-z+2/3

loop_
_atom_site_type_symbol
_atom_site_label
_atom_site_fract_x
_atom_site_fract_y
_atom_site_fract_z
_atom_site_occupancy
_atom_site_thermal_displace_type
_atom_site_U_iso_or_equiv
_atom_site_site_symmetry_multiplicity
C C(1) 0.4588(10) -0.1068(8) 0.1012(4) 1.0 Uiso 0.0265(9) 18
C C(2) 0.5490(8) 0.0024(9) 0.0860(5) 1.0 Uiso 0.0265(9) 18
N N(1) 0.6509(7) -0.0033(8) 0.0700(5) 1.0 Uiso 0.0265(9) 18
C C(3) 0.7104(9) -0.0146(9) 0.1111(5) 1.0 Uiso 0.0265(9) 18
C C(4) 0.7276(8) 0.0897(8) 0.0340(5) 1.0 Uiso 0.0265(9) 18
P P(1) 0.79425(27) -0.08350(30) 0.09565(16) 1.0 Uiso 0.0227(11) 18
P P(2) 0.81115(30) 0.23458(28) 0.05953(15) 1.0 Uiso 0.0262(12) 18
O O(1) 0.8639(5) -0.0584(7) 0.14406(26) 1.0 Uiso 0.0265(9) 18
O O(2) 0.7172(6) -0.2015(6) 0.08248(35) 1.0 Uiso 0.0265(9) 18
O O(3) 0.8671(5) -0.0285(5) 0.04729(24) 1.0 Uiso 0.0265(9) 18
O O(4) 0.8973(6) 0.2396(5) 0.10347(32) 1.0 Uiso 0.0265(9) 18
O O(5) 0.8630(6) 0.3055(6) 0.01144(31) 1.0 Uiso 0.0265(9) 18
O O(6) 0.7364(7) 0.2634(7) 0.09223(31) 1.0 Uiso 0.0265(9) 18
Zr Zr(1) 0.6667 0.3333 0.13854(7) 1.0 Uiso 0.0092(5) 6
Zr Zr(2) 1.0 0.0 0.0 1.0 Uiso 0.0163(8) 3

loop_
_atom_type_symbol
_atom_type_number_in_cell
_atom_type_scat_dispersion_real
_atom_type_scat_dispersion_imag
_atom_type_scat_Cromer_Mann_a1
_atom_type_scat_Cromer_Mann_a2
_atom_type_scat_Cromer_Mann_a3
_atom_type_scat_Cromer_Mann_a4
_atom_type_scat_Cromer_Mann_b1
_atom_type_scat_Cromer_Mann_b2
_atom_type_scat_Cromer_Mann_b3
_atom_type_scat_Cromer_Mann_b4
_atom_type_scat_Cromer_Mann_c
_atom_type_scat_source
C 72.0 0.017 0.009 2.31000 20.8439 1.02000 10.2075 1.58860 0.56870 0.86500 51.6512 0.21560 International_Tables_Vol_C
N 18.0 0.029 0.018 12.2126 0.00570 3.13220 9.89330 2.01250 28.9975 1.16630 0.58260 -11.529 International_Tables_Vol_C
P 36.0 0.283 0.434 6.43450 1.90670 4.17910 27.1570 1.78000 0.52600 1.49080 68.1645 1.11490 International_Tables_Vol_C
O 108.0 0.047 0.032 3.04850 13.2771 2.28680 5.70110 1.54630 0.32390 0.86700 32.9089 0.25080 International_Tables_Vol_C
Zr 9.0 -0.314 2.245 17.8765 1.27618 10.9480 11.9160 5.41732 0.11762 3.65721 87.6627 2.06929 International_Tables_Vol_C

loop_
_diffrn_radiation_wavelength
_diffrn_radiation_wavelength_wt
_diffrn_radiation_type
_diffrn_radiation_wavelength_id
1.540500 1.000 K\a~1~ 1
1.544300 0.500 K\a~2~ 2

loop_
_geom_angle_atom_site_label_1
_geom_angle_atom_site_label_2
_geom_angle_atom_site_label_3
_geom_angle
_geom_angle_site_symmetry_1
_geom_angle_site_symmetry_3
_geom_angle_publ_flag
C(1) C(2) N(1) 110.8(10) 1_555 1_555 n
C(2) N(1) C(3) 116.4(10) 1_555 1_555 n
C(2) N(1) C(4) 113.3(9) 1_555 1_555 n
C(3) N(1) C(4) 109.5(9) 1_555 1_555 n
N(1) C(3) P(1) 118.0(9) 1_555 1_555 n
N(1) C(4) P(2) 121.5(9) 1_555 1_555 n
C(3) P(1) O(1) 102.4(5) 1_555 1_555 n
C(3) P(1) O(2) 108.6(5) 1_555 1_555 n
C(3) P(1) O(3) 109.5(5) 1_555 1_555 n
O(1) P(1) O(2) 118.0(5) 1_555 1_555 n
O(1) P(1) O(3) 109.5(4) 1_555 1_555 n
O(2) P(1) O(3) 108.5(5) 1_555 1_555 n
C(4) P(2) O(4) 109.2(5) 1_555 1_555 n
C(4) P(2) O(5) 106.1(5) 1_555 1_555 n
C(4) P(2) O(6) 109.1(5) 1_555 1_555 n
O(4) P(2) O(5) 114.5(4) 1_555 1_555 n
O(4) P(2) O(6) 102.8(4) 1_555 1_555 n
O(5) P(2) O(6) 115.0(5) 1_555 1_555 n
P(1) O(3) Zr(2) 149.7(5) 1_555 1_555 n
P(2) O(6) Zr(1) 167.8(6) 1_555 1_555 n
O(1) Zr(1) O(1) 86.85(28) -101_655 -102_565 n
O(1) Zr(1) O(1) 86.88(28) -101_655 -103_445 n
O(1) Zr(1) O(6) 88.36(31) -101_655 1_555 n
O(1) Zr(1) O(6) 93.56(28) -101_655 2_655 n
O(1) Zr(1) O(6) 175.17(34) -101_655 3_665 n
O(1) Zr(1) O(1) 86.85(28) -102_565 -103_445 n
O(1) Zr(1) O(6) 175.17(34) -102_565 1_555 n
O(1) Zr(1) O(6) 88.31(31) -102_565 2_655 n
O(1) Zr(1) O(6) 93.53(28) -102_565 3_665 n
O(1) Zr(1) O(6) 93.59(28) -103_445 1_555 n
O(1) Zr(1) O(6) 175.11(34) -103_445 2_655 n
O(1) Zr(1) O(6) 88.33(31) -103_445 3_665 n
O(6) Zr(1) O(6) 91.29(31) 1_555 2_655 n
O(6) Zr(1) O(6) 91.29(31) 1_555 3_665 n
O(6) Zr(1) O(6) 91.26(31) 2_655 3_665 n
O(3) Zr(2) O(3) 90.59(24) 1_555 2_645 n
O(3) Zr(2) O(3) 90.59(24) 1_555 3_765 n
O(3) Zr(2) O(3) 180.0 1_555 -1_755 n
O(3) Zr(2) O(3) 89.41(24) 1_555 -2_665 n
O(3) Zr(2) O(3) 89.41(24) 1_555 -3_545 n
O(3) Zr(2) O(3) 90.59(24) 2_645 3_765 n
O(3) Zr(2) O(3) 89.41(24) 2_645 -1_755 n
O(3) Zr(2) O(3) 179.9802 2_645 -2_665 n
O(3) Zr(2) O(3) 89.41(24) 2_645 -3_545 n
O(3) Zr(2) O(3) 89.41(24) 3_765 -1_755 n
O(3) Zr(2) O(3) 89.41(24) 3_765 -2_665 n
O(3) Zr(2) O(3) 180.0 3_765 -3_545 n
O(3) Zr(2) O(3) 90.59(24) -1_755 -2_665 n
O(3) Zr(2) O(3) 90.59(24) -1_755 -3_545 n
O(3) Zr(2) O(3) 90.59(24) -2_665 -3_545 n

loop_
_geom_bond_atom_site_label_1
_geom_bond_atom_site_label_2
_geom_bond_distance
_geom_bond_site_symmetry_2
_geom_bond_publ_flag
C(1) C(2) 1.467(11) 1_555 n
N(1) C(2) 1.524(11) 1_555 n
N(1) C(3) 1.384(11) 1_555 n
N(1) C(4) 1.506(11) 1_555 n
P(1) C(3) 1.898(9) 1_555 n
P(1) O(1) 1.485(6) 1_555 n
P(1) O(2) 1.492(7) 1_555 n
P(1) O(3) 1.522(6) 1_555 n
P(2) C(4) 1.879(9) 1_555 n
P(2) O(4) 1.610(7) 1_555 n
P(2) O(5) 1.498(7) 1_555 n
P(2) O(6) 1.535(6) 1_555 n
Zr(1) O(1) 2.088(6) -102_565 n
Zr(1) O(1) 2.089(6) -101_655 n
Zr(1) O(1) 2.088(6) -103_445 n
Zr(1) O(6) 2.054(6) 1_555 n
Zr(1) O(6) 2.055(6) 2_655 n
Zr(1) O(6) 2.055(6) 3_665 n
Zr(2) O(3) 2.072(5) 1_555 n
Zr(2) O(3) 2.072(5) 2_645 n
Zr(2) O(3) 2.072(5) 3_765 n
Zr(2) O(3) 2.072(5) -1_755 n
Zr(2) O(3) 2.072(5) -2_665 n
Zr(2) O(3) 2.072(5) -3_545 n
